data_7130567
loop_
_publ_author_name
'Volk, Julia'
'Heinz, Myron'
'Leibold, Michael'
'Bruhn, Clemens'
'Bens, Tobias'
'Sarkar, Biprajit'
'Holthausen, Max C.'
'Siemeling, Ulrich'

_publ_section_title
;
 A crystalline cyclic (alkyl)(amino)carbene with a
 1,1&#x2018;-ferrocenylene backbone
;
_journal_name_full 'Chemical Communications'
_journal_paper_doi 10.1039/D2CC03871D
_journal_year 2022
_chemical_formula_moiety 'C24 H20 Fe N2'
_chemical_formula_sum 'C24 H20 Fe N2'
_chemical_formula_weight 392.27
_space_group_crystal_system monoclinic
_space_group_IT_number 14
_space_group_name_Hall '-P 2ybc'
_space_group_name_H-M_alt 'P 1 21/c 1'
_atom_sites_solution_hydrogens mixed
_atom_sites_solution_primary dual
_audit_creation_date 2022-04-27
_audit_creation_method
;
Olex2 1.5
(compiled 2022.04.07 svn.rca3783a0 for OlexSys, GUI svn.r6498)
;
_audit_update_record
;
2022-07-01 deposited with the CCDC.	2022-08-19 downloaded from the CCDC.
;
_cell_angle_alpha 90
_cell_angle_beta 94.502(4)
_cell_angle_gamma 90
_cell_formula_units_Z 4
_cell_length_a 8.5730(5)
_cell_length_b 16.7375(6)
_cell_length_c 14.4353(8)
_cell_measurement_reflns_used 21116
_cell_measurement_temperature 100(2)
_cell_measurement_theta_max 27.40
_cell_measurement_theta_min 1.22
_cell_volume 2064.94(18)
_computing_cell_refinement
;
X-Area Recipe 1.33.0.0 (STOE, 2015)
;
_computing_data_collection
;
X-Area WinXpose 2.0.22.0 (STOE, 2016)
;
_computing_data_reduction
;
X-Area Integrate 1.71.0.0 (STOE, 2016)
X-Area LANA 1.71.4.0 (STOE, 2017)
;
_computing_molecular_graphics 'Olex2 1.5 (Dolomanov et al., 2009)'
_computing_publication_material
;
STOE & Cie GmbH, X-Area, software package for collecting single-crystal or
multi-domain crystal data on STOE area-detector diffractometers, for image 
processing, for the correction and scaling of reflection intensities and 
for outlier rejection, version 1.77, Darmstadt 2016
;
_computing_structure_refinement 'SHELXL 2014/7 (Sheldrick, 2015)'
_computing_structure_solution 'SHELXT 2014/5 (Sheldrick, 2014)'
_diffrn_ambient_temperature 100(2)
_diffrn_detector 'image plate (34 cm diameter)'
_diffrn_detector_area_resol_mean 6.67
_diffrn_detector_type 'STOE Imaging Plate'
_diffrn_measured_fraction_theta_full 0.997
_diffrn_measured_fraction_theta_max 0.991
_diffrn_measurement_details
;
 207 frames, detector distance = 120 mm
;
_diffrn_measurement_device '2-circle diffractometer'
_diffrn_measurement_device_type 'STOE IPDS II'
_diffrn_measurement_method 'rotation method, \w scans'
_diffrn_radiation_collimation '1.2, 0.6 mm diameter, multiple pinhole'
_diffrn_radiation_monochromator 'plane graphite'
_diffrn_radiation_polarisn_norm 270
_diffrn_radiation_probe x-ray
_diffrn_radiation_type 'Mo K\a'
_diffrn_radiation_wavelength 0.71073
_diffrn_reflns_av_R_equivalents 0.0806
_diffrn_reflns_av_unetI/netI 0.0620
_diffrn_reflns_Laue_measured_fraction_full 0.997
_diffrn_reflns_Laue_measured_fraction_max 0.991
_diffrn_reflns_limit_h_max 10
_diffrn_reflns_limit_h_min -10
_diffrn_reflns_limit_k_max 21
_diffrn_reflns_limit_k_min -20
_diffrn_reflns_limit_l_max 18
_diffrn_reflns_limit_l_min -14
_diffrn_reflns_number 12497
_diffrn_reflns_point_group_measured_fraction_full 0.997
_diffrn_reflns_point_group_measured_fraction_max 0.991
_diffrn_reflns_theta_full 25.242
_diffrn_reflns_theta_max 26.784
_diffrn_reflns_theta_min 1.866
_diffrn_source 'Genix Mo HF'
_diffrn_source_current 1.000
_diffrn_source_power 0.050
_diffrn_source_voltage 50
_exptl_absorpt_coefficient_mu 0.740
_exptl_absorpt_correction_T_max 0.8881
_exptl_absorpt_correction_T_min 0.3298
_exptl_absorpt_correction_type multi-scan
_exptl_absorpt_process_details
;
STOE X-Red32, absorption correction by Gaussian integration, analogous to
P. Coppens, "The Evaluation of Absorption and Extinction in Single-Crystal
Structure Analysis", published in: F. R. Ahmed (Editor), "Crystallographic
Computing", Munksgaard, Copenhagen (1970), 255 - 270.
Afterwards scaling of reflection intensities was performed within STOE LANA.
J. Koziskova, F. Hahn, J. Richter, J. Kozisek, "Comparison of different
absorption corrections on the model structure of tetrakis(\m~2~-acetato)-
diaqua-di-copper(II)", Acta Chimica Slovaca, vol. 9, no. 2, 2016, pp. 136 - 140.
;
_exptl_crystal_colour orange
_exptl_crystal_colour_primary orange
_exptl_crystal_density_diffrn 1.262
_exptl_crystal_density_method 'not measured'
_exptl_crystal_description block
_exptl_crystal_F_000 816
_exptl_crystal_size_max 0.33
_exptl_crystal_size_mid 0.257
_exptl_crystal_size_min 0.17
_refine_diff_density_max 1.456
_refine_diff_density_min -1.167
_refine_diff_density_rms 0.129
_refine_ls_extinction_method none
_refine_ls_goodness_of_fit_ref 1.054
_refine_ls_hydrogen_treatment mixed
_refine_ls_matrix_type full
_refine_ls_number_parameters 252
_refine_ls_number_reflns 4373
_refine_ls_number_restraints 0
_refine_ls_restrained_S_all 1.054
_refine_ls_R_factor_all 0.0794
_refine_ls_R_factor_gt 0.0743
_refine_ls_shift/su_max 0.001
_refine_ls_shift/su_mean 0.000
_refine_ls_structure_factor_coef Fsqd
_refine_ls_weighting_details 'w=1/[\s^2^(Fo^2^)+(0.1569P)^2^+1.1072P] where P=(Fo^2^+2Fc^2^)/3'
_refine_ls_weighting_scheme calc
_refine_ls_wR_factor_gt 0.2069
_refine_ls_wR_factor_ref 0.2153
_reflns_Friedel_coverage 0.000
_reflns_number_gt 3843
_reflns_number_total 4373
_reflns_threshold_expression 'I > 2\s(I)'
_cod_data_source_file d2cc03871d2.cif
_cod_data_source_block i2982
_cod_database_code 7130567
_shelx_shelxl_version_number 2014/7
_shelx_space_group_comment
;
The symmetry employed for this shelxl refinement is uniquely defined
by the following loop, which should always be used as a source of
symmetry information in preference to the above space-group names.
They are only intended as comments.
;
_shelx_estimated_absorpt_t_max 0.885
_shelx_estimated_absorpt_t_min 0.792
_olex2_refinement_description
;
1. Fixed Uiso
 At 1.2 times of:
  All C(H) groups
2.a Aromatic/amide H refined with riding coordinates:
 C2(H2), C3(H3), C4(H4), C5(H5), C7(H7), C8(H8), C9(H9), C10(H10), C14(H14),
 C15(H15), C16(H16), C17(H17), C18(H18), C20(H20), C21(H21), C22(H22), C23(H23),
  C24(H24)
;
_smtbx_masks_void_probe_radius 1.2
_smtbx_masks_void_truncation_radius 1.2
_olex2_submission_special_instructions 'No special instructions were received'

loop_
_space_group_symop_operation_xyz
'x, y, z'
'-x, y+1/2, -z+1/2'
'-x, -y, -z'
'x, -y-1/2, z-1/2'

loop_
_atom_site_label
_atom_site_type_symbol
_atom_site_fract_x
_atom_site_fract_y
_atom_site_fract_z
_atom_site_U_iso_or_equiv
_atom_site_adp_type
_atom_site_occupancy
_atom_site_site_symmetry_order
_atom_site_calc_flag
_atom_site_refinement_flags_posn
_atom_site_refinement_flags_adp
_atom_site_refinement_flags_occupancy
_atom_site_disorder_assembly
_atom_site_disorder_group
Fe1 Fe 0.71974(5) 0.81821(2) 0.65871(3) 0.0271(2) Uani 1 1 d . . . . .
N1 N 0.6487(3) 0.88760(16) 0.85525(18) 0.0340(6) Uani 1 1 d . . . . .
H1A H 0.564(5) 0.855(2) 0.861(3) 0.041(10) Uiso 1 1 d . . . . .
H1B H 0.604(5) 0.939(3) 0.835(3) 0.048(11) Uiso 1 1 d . . . . .
N2 N 0.3723(3) 0.74506(16) 0.81636(18) 0.0379(6) Uani 1 1 d . . . . .
C1 C 0.7527(4) 0.85700(17) 0.7955(2) 0.0311(6) Uani 1 1 d . . . . .
C2 C 0.7921(4) 0.77442(18) 0.7872(2) 0.0356(7) Uani 1 1 d . . . . .
H2 H 0.7458 0.7312 0.8178 0.043 Uiso 1 1 calc R U . . .
C3 C 0.9125(4) 0.7683(2) 0.7254(3) 0.0475(9) Uani 1 1 d . . . . .
H3 H 0.9612 0.7203 0.7076 0.057 Uiso 1 1 calc R U . . .
C4 C 0.9468(4) 0.8456(3) 0.6951(3) 0.0487(9) Uani 1 1 d . . . . .
H4 H 1.0236 0.8587 0.6536 0.058 Uiso 1 1 calc R U . . .
C5 C 0.8476(4) 0.90080(19) 0.7368(2) 0.0386(7) Uani 1 1 d . . . . .
H5 H 0.8452 0.9570 0.7273 0.046 Uiso 1 1 calc R U . . .
C6 C 0.5317(3) 0.75289(15) 0.61004(17) 0.0235(5) Uani 1 1 d . . . . .
C7 C 0.4901(4) 0.83555(17) 0.6168(2) 0.0295(6) Uani 1 1 d . . . . .
H7 H 0.4125 0.8567 0.6535 0.035 Uiso 1 1 calc R U . . .
C8 C 0.5839(4) 0.88007(17) 0.5597(2) 0.0376(7) Uani 1 1 d . . . . .
H8 H 0.5808 0.9363 0.5511 0.045 Uiso 1 1 calc R U . . .
C9 C 0.6837(5) 0.82600(18) 0.5176(2) 0.0389(8) Uani 1 1 d . . . . .
H9 H 0.7599 0.8402 0.4762 0.047 Uiso 1 1 calc R U . . .
C10 C 0.6521(4) 0.74707(16) 0.54722(19) 0.0293(6) Uani 1 1 d . . . . .
H10 H 0.7016 0.6995 0.5288 0.035 Uiso 1 1 calc R U . . .
C11 C 0.4476(3) 0.68595(13) 0.65747(18) 0.0221(5) Uani 1 1 d . . . . .
C12 C 0.4053(3) 0.71851(15) 0.74752(18) 0.0272(6) Uani 1 1 d . . . . .
C13 C 0.2921(3) 0.66309(15) 0.60257(18) 0.0223(5) Uani 1 1 d . . . . .
C14 C 0.1977(3) 0.60567(15) 0.64015(19) 0.0263(5) Uani 1 1 d . . . . .
H14 H 0.2295 0.5821 0.6984 0.032 Uiso 1 1 calc R U . . .
C15 C 0.0580(3) 0.58280(17) 0.5933(2) 0.0322(6) Uani 1 1 d . . . . .
H15 H -0.0057 0.5436 0.6194 0.039 Uiso 1 1 calc R U . . .
C16 C 0.0108(3) 0.61695(16) 0.5083(2) 0.0315(6) Uani 1 1 d . . . . .
H16 H -0.0857 0.6016 0.4765 0.038 Uiso 1 1 calc R U . . .
C17 C 0.1041(4) 0.67326(16) 0.4700(2) 0.0300(6) Uani 1 1 d . . . . .
H17 H 0.0723 0.6961 0.4113 0.036 Uiso 1 1 calc R U . . .
C18 C 0.2452(3) 0.69671(16) 0.51722(19) 0.0255(5) Uani 1 1 d . . . . .
H18 H 0.3089 0.7357 0.4908 0.031 Uiso 1 1 calc R U . . .
C19 C 0.5479(3) 0.61063(14) 0.67332(18) 0.0234(5) Uani 1 1 d . . . . .
C20 C 0.5862(3) 0.56695(15) 0.59606(19) 0.0256(5) Uani 1 1 d . . . . .
H20 H 0.5505 0.5845 0.5355 0.031 Uiso 1 1 calc R U . . .
C21 C 0.6761(3) 0.49797(16) 0.6068(2) 0.0298(6) Uani 1 1 d . . . . .
H21 H 0.7030 0.4692 0.5536 0.036 Uiso 1 1 calc R U . . .
C22 C 0.7267(3) 0.47101(17) 0.6948(3) 0.0355(7) Uani 1 1 d . . . . .
H22 H 0.7878 0.4238 0.7023 0.043 Uiso 1 1 calc R U . . .
C23 C 0.6872(4) 0.51361(17) 0.7716(2) 0.0366(7) Uani 1 1 d . . . . .
H23 H 0.7210 0.4951 0.8320 0.044 Uiso 1 1 calc R U . . .
C24 C 0.5986(3) 0.58316(16) 0.76159(19) 0.0291(6) Uani 1 1 d . . . . .
H24 H 0.5727 0.6119 0.8150 0.035 Uiso 1 1 calc R U . . .

loop_
_atom_site_aniso_label
_atom_site_aniso_U_11
_atom_site_aniso_U_22
_atom_site_aniso_U_33
_atom_site_aniso_U_23
_atom_site_aniso_U_13
_atom_site_aniso_U_12
Fe1 0.0362(3) 0.0182(3) 0.0262(3) -0.00515(12) -0.0016(2) -0.00678(13)
N1 0.0414(14) 0.0302(13) 0.0296(13) -0.0044(10) -0.0024(10) 0.0025(11)
N2 0.0526(16) 0.0340(13) 0.0272(13) -0.0074(10) 0.0045(11) -0.0043(12)
C1 0.0367(15) 0.0253(14) 0.0295(14) -0.0066(11) -0.0077(11) -0.0014(11)
C2 0.0442(17) 0.0250(14) 0.0342(15) -0.0078(12) -0.0174(12) 0.0007(12)
C3 0.0408(18) 0.0468(19) 0.052(2) -0.0278(16) -0.0155(15) 0.0133(15)
C4 0.0325(17) 0.060(2) 0.054(2) -0.0311(19) 0.0058(15) -0.0185(16)
C5 0.0468(18) 0.0307(15) 0.0379(16) -0.0132(12) 0.0001(13) -0.0157(13)
C6 0.0357(14) 0.0159(11) 0.0176(11) -0.0007(9) -0.0065(10) -0.0047(10)
C7 0.0388(16) 0.0181(12) 0.0304(14) 0.0006(11) -0.0048(12) 0.0008(11)
C8 0.0551(19) 0.0212(13) 0.0347(16) 0.0068(11) -0.0080(14) -0.0108(13)
C9 0.056(2) 0.0308(16) 0.0296(16) 0.0009(11) -0.0001(14) -0.0182(13)
C10 0.0411(15) 0.0235(13) 0.0232(13) -0.0046(10) 0.0010(11) -0.0094(11)
C11 0.0331(14) 0.0162(12) 0.0166(12) -0.0007(8) -0.0008(10) -0.0012(9)
C12 0.0382(15) 0.0206(12) 0.0223(13) 0.0006(10) -0.0008(10) -0.0043(10)
C13 0.0284(13) 0.0145(10) 0.0231(12) -0.0031(9) -0.0030(10) 0.0019(10)
C14 0.0338(14) 0.0190(12) 0.0256(12) 0.0007(10) -0.0014(10) -0.0019(10)
C15 0.0332(14) 0.0264(13) 0.0365(15) -0.0036(11) 0.0002(12) -0.0034(11)
C16 0.0285(14) 0.0274(14) 0.0374(15) -0.0085(11) -0.0057(11) 0.0028(11)
C17 0.0352(15) 0.0260(13) 0.0269(14) -0.0035(10) -0.0091(11) 0.0050(11)
C18 0.0331(14) 0.0201(11) 0.0225(13) -0.0001(10) -0.0042(10) -0.0005(10)
C19 0.0271(12) 0.0171(11) 0.0253(13) 0.0014(9) -0.0017(10) -0.0044(9)
C20 0.0298(13) 0.0192(12) 0.0267(13) -0.0012(10) -0.0039(10) -0.0021(10)
C21 0.0289(14) 0.0195(12) 0.0403(16) -0.0032(11) -0.0021(11) -0.0005(10)
C22 0.0316(14) 0.0212(13) 0.0521(19) 0.0048(12) -0.0057(12) -0.0001(11)
C23 0.0452(17) 0.0263(14) 0.0357(15) 0.0107(12) -0.0140(13) -0.0036(12)
C24 0.0381(15) 0.0228(12) 0.0247(13) 0.0038(10) -0.0072(11) -0.0055(11)

loop_
_atom_type_symbol
_atom_type_description
_atom_type_scat_dispersion_real
_atom_type_scat_dispersion_imag
_atom_type_scat_source
C C 0.0033 0.0016 'International Tables Vol C Tables 4.2.6.8 and 6.1.1.4'
H H 0.0000 0.0000 'International Tables Vol C Tables 4.2.6.8 and 6.1.1.4'
Fe Fe 0.3463 0.8444 'International Tables Vol C Tables 4.2.6.8 and 6.1.1.4'
N N 0.0061 0.0033 'International Tables Vol C Tables 4.2.6.8 and 6.1.1.4'

loop_
_exptl_crystal_face_index_h
_exptl_crystal_face_index_k
_exptl_crystal_face_index_l
_exptl_crystal_face_perp_dist
-5 0 -3 0.0960
3 0 4 0.1780
-1 0 4 0.1740
1 0 -5 0.1590
2 0 -1 0.1410
0 -1 0 0.0650
0 1 0 0.1050

loop_
_geom_angle_atom_site_label_1
_geom_angle_atom_site_label_2
_geom_angle_atom_site_label_3
_geom_angle
_geom_angle_site_symmetry_1
_geom_angle_site_symmetry_3
_geom_angle_publ_flag
C2 Fe1 C1 40.59(12) . . ?
C2 Fe1 C5 68.35(13) . . ?
C2 Fe1 C8 158.09(14) . . ?
C2 Fe1 C10 123.45(11) . . ?
C3 Fe1 C1 68.41(13) . . ?
C3 Fe1 C2 40.84(15) . . ?
C3 Fe1 C4 40.49(18) . . ?
C3 Fe1 C5 68.59(14) . . ?
C3 Fe1 C6 122.62(14) . . ?
C3 Fe1 C7 159.09(16) . . ?
C3 Fe1 C8 159.41(17) . . ?
C3 Fe1 C9 123.67(16) . . ?
C3 Fe1 C10 107.67(13) . . ?
C4 Fe1 C1 68.10(13) . . ?
C4 Fe1 C2 68.25(16) . . ?
C4 Fe1 C5 40.83(14) . . ?
C4 Fe1 C7 158.67(17) . . ?
C4 Fe1 C8 123.18(16) . . ?
C4 Fe1 C9 108.12(16) . . ?
C4 Fe1 C10 122.76(13) . . ?
C5 Fe1 C1 40.36(13) . . ?
C5 Fe1 C8 107.04(13) . . ?
C5 Fe1 C10 158.67(13) . . ?
C6 Fe1 C1 122.91(12) . . ?
C6 Fe1 C2 107.30(12) . . ?
C6 Fe1 C4 158.79(14) . . ?
C6 Fe1 C5 158.76(13) . . ?
C6 Fe1 C7 41.35(10) . . ?
C6 Fe1 C8 68.81(11) . . ?
C6 Fe1 C9 68.57(12) . . ?
C6 Fe1 C10 41.06(11) . . ?
C7 Fe1 C1 107.11(12) . . ?
C7 Fe1 C2 122.55(13) . . ?
C7 Fe1 C5 122.10(13) . . ?
C7 Fe1 C8 40.36(13) . . ?
C7 Fe1 C9 68.11(14) . . ?
C7 Fe1 C10 69.02(12) . . ?
C8 Fe1 C1 122.13(12) . . ?
C9 Fe1 C1 158.12(12) . . ?
C9 Fe1 C2 160.03(14) . . ?
C9 Fe1 C5 122.64(13) . . ?
C9 Fe1 C8 40.47(15) . . ?
C9 Fe1 C10 40.68(11) . . ?
C10 Fe1 C1 159.65(12) . . ?
C10 Fe1 C8 68.66(13) . . ?
H1A N1 H1B 105(3) . . ?
C1 N1 H1A 113(2) . . ?
C1 N1 H1B 113(2) . . ?
N1 C1 Fe1 131.3(2) . . ?
N1 C1 C2 125.2(3) . . ?
N1 C1 C5 127.3(3) . . ?
C2 C1 Fe1 68.51(16) . . ?
C5 C1 Fe1 68.69(17) . . ?
C5 C1 C2 107.4(3) . . ?
Fe1 C2 H2 125.9 . . ?
C1 C2 Fe1 70.90(17) . . ?
C1 C2 H2 126.0 . . ?
C3 C2 Fe1 68.8(2) . . ?
C3 C2 C1 108.0(3) . . ?
C3 C2 H2 126.0 . . ?
Fe1 C3 H3 125.4 . . ?
C2 C3 Fe1 70.33(18) . . ?
C2 C3 H3 126.0 . . ?
C4 C3 Fe1 69.9(2) . . ?
C4 C3 C2 108.1(3) . . ?
C4 C3 H3 126.0 . . ?
Fe1 C4 H4 126.0 . . ?
C3 C4 Fe1 69.64(19) . . ?
C3 C4 H4 125.7 . . ?
C3 C4 C5 108.7(3) . . ?
C5 C4 Fe1 70.29(19) . . ?
C5 C4 H4 125.7 . . ?
Fe1 C5 H5 125.7 . . ?
C1 C5 Fe1 70.95(16) . . ?
C1 C5 H5 126.1 . . ?
C4 C5 Fe1 68.88(17) . . ?
C4 C5 C1 107.8(3) . . ?
C4 C5 H5 126.1 . . ?
C7 C6 Fe1 69.61(16) . . ?
C7 C6 C11 123.3(3) . . ?
C10 C6 Fe1 70.28(15) . . ?
C10 C6 C7 107.8(2) . . ?
C10 C6 C11 128.7(2) . . ?
C11 C6 Fe1 129.22(18) . . ?
Fe1 C7 H7 126.2 . . ?
C6 C7 Fe1 69.04(16) . . ?
C6 C7 H7 125.9 . . ?
C8 C7 Fe1 70.45(19) . . ?
C8 C7 C6 108.3(3) . . ?
C8 C7 H7 125.9 . . ?
Fe1 C8 H8 126.9 . . ?
C7 C8 Fe1 69.19(17) . . ?
C7 C8 H8 126.1 . . ?
C7 C8 C9 107.8(3) . . ?
C9 C8 Fe1 69.3(2) . . ?
C9 C8 H8 126.1 . . ?
Fe1 C9 H9 126.0 . . ?
C8 C9 Fe1 70.21(19) . . ?
C8 C9 H9 125.4 . . ?
C8 C9 C10 109.2(3) . . ?
C10 C9 Fe1 70.01(18) . . ?
C10 C9 H9 125.4 . . ?
Fe1 C10 H10 127.1 . . ?
C6 C10 Fe1 68.65(15) . . ?
C6 C10 H10 126.5 . . ?
C9 C10 Fe1 69.31(18) . . ?
C9 C10 C6 106.9(3) . . ?
C9 C10 H10 126.5 . . ?
C6 C11 C13 111.8(2) . . ?
C6 C11 C19 113.1(2) . . ?
C12 C11 C6 106.3(2) . . ?
C12 C11 C13 106.3(2) . . ?
C12 C11 C19 110.2(2) . . ?
C19 C11 C13 108.92(19) . . ?
N2 C12 C11 178.7(3) . . ?
C14 C13 C11 118.4(2) . . ?
C18 C13 C11 122.3(2) . . ?
C18 C13 C14 119.3(3) . . ?
C13 C14 H14 119.7 . . ?
C15 C14 C13 120.5(3) . . ?
C15 C14 H14 119.7 . . ?
C14 C15 H15 120.0 . . ?
C14 C15 C16 120.1(3) . . ?
C16 C15 H15 120.0 . . ?
C15 C16 H16 120.0 . . ?
C17 C16 C15 120.0(3) . . ?
C17 C16 H16 120.0 . . ?
C16 C17 H17 119.9 . . ?
C16 C17 C18 120.2(3) . . ?
C18 C17 H17 119.9 . . ?
C13 C18 C17 120.0(3) . . ?
C13 C18 H18 120.0 . . ?
C17 C18 H18 120.0 . . ?
C20 C19 C11 118.4(2) . . ?
C24 C19 C11 122.6(2) . . ?
C24 C19 C20 118.9(2) . . ?
C19 C20 H20 119.7 . . ?
C21 C20 C19 120.6(3) . . ?
C21 C20 H20 119.7 . . ?
C20 C21 H21 119.9 . . ?
C22 C21 C20 120.2(3) . . ?
C22 C21 H21 119.9 . . ?
C21 C22 H22 120.4 . . ?
C23 C22 C21 119.2(3) . . ?
C23 C22 H22 120.4 . . ?
C22 C23 H23 119.5 . . ?
C22 C23 C24 121.0(3) . . ?
C24 C23 H23 119.5 . . ?
C19 C24 H24 120.0 . . ?
C23 C24 C19 120.0(3) . . ?
C23 C24 H24 120.0 . . ?

loop_
_geom_bond_atom_site_label_1
_geom_bond_atom_site_label_2
_geom_bond_distance
_geom_bond_site_symmetry_2
_geom_bond_publ_flag
Fe1 C1 2.077(3) . ?
Fe1 C2 2.045(3) . ?
Fe1 C3 2.026(3) . ?
Fe1 C4 2.028(3) . ?
Fe1 C5 2.047(3) . ?
Fe1 C6 2.027(3) . ?
Fe1 C7 2.035(3) . ?
Fe1 C8 2.051(3) . ?
Fe1 C9 2.040(3) . ?
Fe1 C10 2.049(3) . ?
N1 H1A 0.91(4) . ?
N1 H1B 0.99(5) . ?
N1 C1 1.386(4) . ?
N2 C12 1.144(4) . ?
C1 C2 1.430(4) . ?
C1 C5 1.423(5) . ?
C2 H2 0.9500 . ?
C2 C3 1.420(5) . ?
C3 H3 0.9500 . ?
C3 C4 1.403(6) . ?
C4 H4 0.9500 . ?
C4 C5 1.422(5) . ?
C5 H5 0.9500 . ?
C6 C7 1.434(4) . ?
C6 C10 1.430(4) . ?
C6 C11 1.524(3) . ?
C7 H7 0.9500 . ?
C7 C8 1.409(4) . ?
C8 H8 0.9500 . ?
C8 C9 1.415(5) . ?
C9 H9 0.9500 . ?
C9 C10 1.421(4) . ?
C10 H10 0.9500 . ?
C11 C12 1.481(4) . ?
C11 C13 1.545(4) . ?
C11 C19 1.533(3) . ?
C13 C14 1.394(4) . ?
C13 C18 1.385(4) . ?
C14 H14 0.9500 . ?
C14 C15 1.383(4) . ?
C15 H15 0.9500 . ?
C15 C16 1.384(4) . ?
C16 H16 0.9500 . ?
C16 C17 1.380(4) . ?
C17 H17 0.9500 . ?
C17 C18 1.397(4) . ?
C18 H18 0.9500 . ?
C19 C20 1.394(4) . ?
C19 C24 1.392(4) . ?
C20 H20 0.9500 . ?
C20 C21 1.390(4) . ?
C21 H21 0.9500 . ?
C21 C22 1.385(5) . ?
C22 H22 0.9500 . ?
C22 C23 1.382(5) . ?
C23 H23 0.9500 . ?
C23 C24 1.391(4) . ?
C24 H24 0.9500 . ?

loop_
_geom_torsion_atom_site_label_1
_geom_torsion_atom_site_label_2
_geom_torsion_atom_site_label_3
_geom_torsion_atom_site_label_4
_geom_torsion
_geom_torsion_site_symmetry_1
_geom_torsion_site_symmetry_2
_geom_torsion_site_symmetry_3
_geom_torsion_site_symmetry_4
_geom_torsion_publ_flag
Fe1 C1 C2 C3 59.0(2) . . . . ?
Fe1 C1 C5 C4 -59.2(2) . . . . ?
Fe1 C2 C3 C4 59.9(2) . . . . ?
Fe1 C3 C4 C5 59.7(2) . . . . ?
Fe1 C4 C5 C1 60.5(2) . . . . ?
Fe1 C6 C7 C8 59.8(2) . . . . ?
Fe1 C6 C10 C9 -59.0(2) . . . . ?
Fe1 C6 C11 C12 53.9(3) . . . . ?
Fe1 C6 C11 C13 169.54(19) . . . . ?
Fe1 C6 C11 C19 -67.1(3) . . . . ?
Fe1 C7 C8 C9 58.8(2) . . . . ?
Fe1 C8 C9 C10 59.3(2) . . . . ?
Fe1 C9 C10 C6 58.5(2) . . . . ?
N1 C1 C2 Fe1 126.2(3) . . . . ?
N1 C1 C2 C3 -174.7(3) . . . . ?
N1 C1 C5 Fe1 -126.5(3) . . . . ?
N1 C1 C5 C4 174.3(3) . . . . ?
C1 C2 C3 Fe1 -60.3(2) . . . . ?
C1 C2 C3 C4 -0.4(4) . . . . ?
C2 C1 C5 Fe1 57.7(2) . . . . ?
C2 C1 C5 C4 -1.5(4) . . . . ?
C2 C3 C4 Fe1 -60.2(2) . . . . ?
C2 C3 C4 C5 -0.5(4) . . . . ?
C3 C4 C5 Fe1 -59.3(2) . . . . ?
C3 C4 C5 C1 1.3(4) . . . . ?
C5 C1 C2 Fe1 -57.8(2) . . . . ?
C5 C1 C2 C3 1.2(3) . . . . ?
C6 C7 C8 Fe1 -58.9(2) . . . . ?
C6 C7 C8 C9 -0.1(4) . . . . ?
C6 C11 C13 C14 -176.5(2) . . . . ?
C6 C11 C13 C18 4.5(3) . . . . ?
C6 C11 C19 C20 -67.4(3) . . . . ?
C6 C11 C19 C24 114.2(3) . . . . ?
C7 C6 C10 Fe1 59.76(19) . . . . ?
C7 C6 C10 C9 0.8(3) . . . . ?
C7 C6 C11 C12 -36.0(3) . . . . ?
C7 C6 C11 C13 79.6(3) . . . . ?
C7 C6 C11 C19 -157.0(2) . . . . ?
C7 C8 C9 Fe1 -58.7(2) . . . . ?
C7 C8 C9 C10 0.6(4) . . . . ?
C8 C9 C10 Fe1 -59.4(2) . . . . ?
C8 C9 C10 C6 -0.9(4) . . . . ?
C10 C6 C7 Fe1 -60.19(19) . . . . ?
C10 C6 C7 C8 -0.4(3) . . . . ?
C10 C6 C11 C12 149.5(3) . . . . ?
C10 C6 C11 C13 -94.9(3) . . . . ?
C10 C6 C11 C19 28.4(4) . . . . ?
C11 C6 C7 Fe1 124.3(2) . . . . ?
C11 C6 C7 C8 -176.0(2) . . . . ?
C11 C6 C10 Fe1 -125.0(3) . . . . ?
C11 C6 C10 C9 176.0(3) . . . . ?
C11 C13 C14 C15 -179.5(2) . . . . ?
C11 C13 C18 C17 179.3(2) . . . . ?
C11 C19 C20 C21 -179.6(2) . . . . ?
C11 C19 C24 C23 178.9(2) . . . . ?
C12 C11 C13 C14 -60.9(3) . . . . ?
C12 C11 C13 C18 120.1(3) . . . . ?
C12 C11 C19 C20 173.7(2) . . . . ?
C12 C11 C19 C24 -4.6(4) . . . . ?
C13 C11 C19 C20 57.5(3) . . . . ?
C13 C11 C19 C24 -120.8(3) . . . . ?
C13 C14 C15 C16 0.0(4) . . . . ?
C14 C13 C18 C17 0.3(4) . . . . ?
C14 C15 C16 C17 0.7(4) . . . . ?
C15 C16 C17 C18 -0.9(4) . . . . ?
C16 C17 C18 C13 0.4(4) . . . . ?
C18 C13 C14 C15 -0.5(4) . . . . ?
C19 C11 C13 C14 57.8(3) . . . . ?
C19 C11 C13 C18 -121.2(3) . . . . ?
C19 C20 C21 C22 1.1(4) . . . . ?
C20 C19 C24 C23 0.6(4) . . . . ?
C20 C21 C22 C23 -0.2(4) . . . . ?
C21 C22 C23 C24 -0.4(4) . . . . ?
C22 C23 C24 C19 0.2(4) . . . . ?
C24 C19 C20 C21 -1.3(4) . . . . ?

loop_
_smtbx_masks_void_nr
_smtbx_masks_void_average_x
_smtbx_masks_void_average_y
_smtbx_masks_void_average_z
_smtbx_masks_void_volume
_smtbx_masks_void_count_electrons
_smtbx_masks_void_content
1 0.000 0.000 0.500 170.7 44.3 ?
2 0.000 0.500 0.000 170.7 44.3 ?
